data_4076785
loop_
_publ_author_name
'Beringhelli, Tiziana'
'D'Alfonso, Giuseppe'
'Garavaglia, Maria Grazia'
'Panigati, Monica'
'Mercandelli, Pierluigi'
'Sironi, Angelo'

_publ_section_title
;
 Synthesis, Solid-State Structure and Solution Behavior of Hydrido-Bridged
 Adducts between the Group 11 [M(PPh3)]+Cations and the Triangular Cluster
 Anion [Re3(\m-H)4(CO)9(PPh3)]-
;
_journal_issue 13
_journal_name_full Organometallics
_journal_page_first 2705
_journal_paper_doi 10.1021/om0200252
_journal_volume 21
_journal_year 2002
_chemical_formula_moiety 'C45 H34 Ag O9 P2 Re3'
_chemical_formula_sum 'C45 H34 Ag O9 P2 Re3'
_chemical_formula_weight 1447.13
_chemical_melting_point ?
_chemical_name_systematic
;
 nonacarbonyltri-\m-hydrido-\m~3~-hydrido(triphenylphosphine)
 [(triphenylphosphine)silver]trirhenium
;
_space_group_IT_number 14
_symmetry_cell_setting monoclinic
_symmetry_Int_Tables_number 14
_symmetry_space_group_name_Hall '-P 2yn'
_symmetry_space_group_name_H-M 'P 1 21/n 1'
_atom_sites_solution_hydrogens geom
_atom_sites_solution_primary direct
_atom_sites_solution_secondary difmap
_cell_angle_alpha 90
_cell_angle_beta 96.41(2)
_cell_angle_gamma 90
_cell_formula_units_Z 4
_cell_length_a 9.271(3)
_cell_length_b 28.522(9)
_cell_length_c 17.394(5)
_cell_measurement_reflns_used 8663
_cell_measurement_temperature 293(2)
_cell_measurement_theta_max 25.04
_cell_measurement_theta_min 2.32
_cell_volume 4571(2)
_computing_structure_refinement
;
 Sheldrick, G. M. SHELX97: program for crystal structure refinement;
 University of G\"ottingen: G\"ottingen, 1996.
;
_computing_structure_solution
;
 SIR97: Altomare, A.; Burla, M. C.; Camalli, M.; Cascarano, G. L.;
 Giacovazzo, C.; Guagliardi, A.; Moliterni, A. G. G.; Polidori, G.;
 Spagna, R. J. Appl. Crystallogr. 1999, 32, 115.
;
_diffrn_ambient_temperature 293(2)
_diffrn_measured_fraction_theta_full 0.996
_diffrn_measured_fraction_theta_max 0.996
_diffrn_measurement_details
;
 Unit cell parameters were initially obtained from 100 reflections
 (5\% < \q < 20\%) taken from 45 frames collected in three different
 \w regions.
 A full sphere of reciprocal space was scanned by 0.3\% \w steps,
 collecting 1800 frames each at 40 s exposure.
 The detector was kept at 3.88(2) cm from the sample.
 Intensity decay was monitored by recollecting the initial 100 frames
 at the end of data collection and analyzing the duplicate reflections.
;
_diffrn_measurement_device_type 'Siemens SMART'
_diffrn_measurement_method '\w scans'
_diffrn_radiation_type MoK\a
_diffrn_radiation_wavelength 0.71073
_diffrn_reflns_av_R_equivalents 0.0542
_diffrn_reflns_av_sigmaI/netI 0.0413
_diffrn_reflns_limit_h_max 11
_diffrn_reflns_limit_h_min -11
_diffrn_reflns_limit_k_max 33
_diffrn_reflns_limit_k_min -33
_diffrn_reflns_limit_l_max 20
_diffrn_reflns_limit_l_min -20
_diffrn_reflns_number 39419
_diffrn_reflns_theta_full 25.04
_diffrn_reflns_theta_max 25.04
_diffrn_reflns_theta_min 1.85
_diffrn_standards_decay_% 0
_exptl_absorpt_coefficient_mu 8.464
_exptl_absorpt_correction_T_max 1.000
_exptl_absorpt_correction_T_min 0.665
_exptl_absorpt_correction_type empirical
_exptl_absorpt_process_details
;
 Sheldrick, G. M. SADABS: program for empirical absorption correction;
 University of G\"ottingen: G\"ottingen, 1996.
 21254 symmetry equivalent reflection intensities.
 Average redundancy: 4.85.
;
_exptl_crystal_colour yellow
_exptl_crystal_density_diffrn 2.103
_exptl_crystal_density_method 'not measured'
_exptl_crystal_description needle
_exptl_crystal_F_000 2712
_exptl_crystal_size_max 0.10
_exptl_crystal_size_mid 0.08
_exptl_crystal_size_min 0.03
_refine_diff_density_max 0.742
_refine_diff_density_min -0.747
_refine_diff_density_rms 0.134
_refine_ls_extinction_method none
_refine_ls_goodness_of_fit_ref 1.089
_refine_ls_hydrogen_treatment mixed
_refine_ls_matrix_type full
_refine_ls_number_parameters 542
_refine_ls_number_reflns 8052
_refine_ls_number_restraints 0
_refine_ls_R_factor_all 0.0462
_refine_ls_R_factor_gt 0.0304
_refine_ls_shift/su_max 0.002
_refine_ls_shift/su_mean 0.000
_refine_ls_structure_factor_coef Fsqd
_refine_ls_weighting_details
;
 w=1/[\s^2^(Fo^2^)+(0.0300P)^2^] where P=(Fo^2^+2Fc^2^)/3
;
_refine_ls_weighting_scheme calc
_refine_ls_wR_factor_gt 0.0632
_refine_ls_wR_factor_ref 0.0678
_reflns_number_gt 6462
_reflns_number_total 8052
_reflns_threshold_expression 'I > 2\s(I)'
_cod_data_source_file om0200252.cif
_cod_data_source_block 2
_cod_depositor_comments
;
The following automatic conversions were performed:

'_chemical_melting_point' value 'not measured' was changed to '?' -
the value is undefined or not given.

Automatic conversion script
Id: cif_fix_values 1715 2011-07-08 13:25:40Z adriana 
;
_cod_original_sg_symbol_H-M P21/n
_cod_database_code 4076785

loop_
_symmetry_equiv_pos_as_xyz
'x, y, z'
'-x+1/2, y+1/2, -z+1/2'
'-x, -y, -z'
'x-1/2, -y-1/2, z-1/2'

loop_
_atom_site_label
_atom_site_type_symbol
_atom_site_fract_x
_atom_site_fract_y
_atom_site_fract_z
_atom_site_U_iso_or_equiv
_atom_site_adp_type
_atom_site_occupancy
_atom_site_symmetry_multiplicity
_atom_site_calc_flag
_atom_site_refinement_flags
Re1 Re 0.08058(3) 0.260965(9) 0.188895(15) 0.03420(8) Uani 1 1 d .
Re2 Re 0.36313(3) 0.269099(8) 0.141832(14) 0.03089(7) Uani 1 1 d .
Re3 Re 0.17110(3) 0.363150(8) 0.138662(14) 0.02997(7) Uani 1 1 d .
Ag1 Ag 0.18036(6) 0.190225(18) 0.07741(3) 0.04980(15) Uani 1 1 d .
H1 H 0.2703 0.2718 0.2307 0.047(9) Uiso 1 1 calc .
H2 H 0.1761 0.2532 0.1018 0.047(9) Uiso 1 1 calc .
H3 H 0.0313 0.3172 0.1399 0.047(9) Uiso 1 1 calc .
H4 H 0.3012 0.3250 0.0951 0.047(9) Uiso 1 1 calc .
P1 P 0.05315(17) 0.36336(6) 0.00247(9) 0.0318(4) Uani 1 1 d .
P2 P 0.12291(18) 0.11049(6) 0.04375(10) 0.0391(4) Uani 1 1 d .
C11 C 0.0982(8) 0.2004(3) 0.2391(5) 0.056(2) Uani 1 1 d .
C12 C -0.1134(8) 0.2460(2) 0.1440(5) 0.0492(18) Uani 1 1 d .
C13 C 0.0052(8) 0.2854(3) 0.2793(5) 0.0499(18) Uani 1 1 d .
C21 C 0.4439(7) 0.2110(2) 0.1825(4) 0.0469(17) Uani 1 1 d .
C22 C 0.4591(7) 0.2614(2) 0.0499(4) 0.0452(18) Uani 1 1 d .
C23 C 0.5338(7) 0.2993(2) 0.1886(4) 0.0420(16) Uani 1 1 d .
C31 C 0.0268(8) 0.4069(2) 0.1627(4) 0.0448(17) Uani 1 1 d .
C32 C 0.3032(7) 0.4138(2) 0.1274(4) 0.0420(16) Uani 1 1 d .
C33 C 0.2407(7) 0.3622(2) 0.2484(4) 0.0394(16) Uani 1 1 d .
O11 O 0.1028(8) 0.1653(2) 0.2697(4) 0.101(2) Uani 1 1 d .
O12 O -0.2292(6) 0.2366(2) 0.1183(4) 0.0769(18) Uani 1 1 d .
O13 O -0.0306(6) 0.3007(2) 0.3348(3) 0.0740(17) Uani 1 1 d .
O21 O 0.4965(6) 0.1778(2) 0.2103(4) 0.0819(19) Uani 1 1 d .
O22 O 0.5172(6) 0.2562(2) -0.0042(3) 0.0734(17) Uani 1 1 d .
O23 O 0.6385(5) 0.31740(19) 0.2155(3) 0.0636(15) Uani 1 1 d .
O31 O -0.0582(6) 0.4343(2) 0.1769(3) 0.0735(17) Uani 1 1 d .
O32 O 0.3829(6) 0.44501(19) 0.1237(3) 0.0672(15) Uani 1 1 d .
O33 O 0.2714(6) 0.36352(18) 0.3138(3) 0.0617(15) Uani 1 1 d .
C41 C 0.0377(7) 0.3064(2) -0.0453(3) 0.0341(14) Uani 1 1 d .
C42 C -0.0929(7) 0.2830(2) -0.0599(4) 0.0434(17) Uani 1 1 d .
H42 H -0.1779 0.2976 -0.0488 0.052 Uiso 1 1 calc R
C43 C -0.0996(8) 0.2385(3) -0.0907(4) 0.0529(19) Uani 1 1 d .
H43 H -0.1885 0.2231 -0.0990 0.063 Uiso 1 1 calc R
C44 C 0.0243(9) 0.2166(3) -0.1093(4) 0.055(2) Uani 1 1 d .
H44 H 0.0195 0.1867 -0.1310 0.066 Uiso 1 1 calc R
C45 C 0.1558(8) 0.2395(3) -0.0953(4) 0.052(2) Uani 1 1 d .
H45 H 0.2404 0.2249 -0.1070 0.063 Uiso 1 1 calc R
C46 C 0.1621(7) 0.2841(2) -0.0641(3) 0.0401(16) Uani 1 1 d .
H46 H 0.2510 0.2993 -0.0554 0.048 Uiso 1 1 calc R
C47 C 0.1362(7) 0.4014(2) -0.0633(4) 0.0417(16) Uani 1 1 d .
C48 C 0.1728(8) 0.3870(3) -0.1355(4) 0.057(2) Uani 1 1 d .
H48 H 0.1534 0.3565 -0.1522 0.069 Uiso 1 1 calc R
C49 C 0.2396(10) 0.4188(4) -0.1835(5) 0.083(3) Uani 1 1 d .
H49 H 0.2654 0.4090 -0.2311 0.100 Uiso 1 1 calc R
C50 C 0.2657(10) 0.4641(4) -0.1591(6) 0.083(3) Uani 1 1 d .
H50 H 0.3081 0.4852 -0.1906 0.100 Uiso 1 1 calc R
C51 C 0.2305(9) 0.4783(3) -0.0901(6) 0.070(2) Uani 1 1 d .
H51 H 0.2494 0.5091 -0.0745 0.084 Uiso 1 1 calc R
C52 C 0.1669(8) 0.4482(2) -0.0416(4) 0.0533(19) Uani 1 1 d .
H52 H 0.1440 0.4590 0.0060 0.064 Uiso 1 1 calc R
C53 C -0.1345(7) 0.3840(2) -0.0083(4) 0.0412(16) Uani 1 1 d .
C54 C -0.1912(8) 0.4102(3) -0.0702(4) 0.061(2) Uani 1 1 d .
H54 H -0.1312 0.4191 -0.1070 0.073 Uiso 1 1 calc R
C55 C -0.3346(9) 0.4236(3) -0.0797(5) 0.078(3) Uani 1 1 d .
H55 H -0.3699 0.4422 -0.1215 0.094 Uiso 1 1 calc R
C56 C -0.4245(8) 0.4095(3) -0.0271(5) 0.071(3) Uani 1 1 d .
H56 H -0.5215 0.4185 -0.0333 0.085 Uiso 1 1 calc R
C57 C -0.3730(8) 0.3821(3) 0.0346(5) 0.060(2) Uani 1 1 d .
H57 H -0.4350 0.3721 0.0698 0.072 Uiso 1 1 calc R
C58 C -0.2289(7) 0.3697(2) 0.0441(4) 0.0464(18) Uani 1 1 d .
H58 H -0.1937 0.3513 0.0863 0.056 Uiso 1 1 calc R
C59 C 0.2316(7) 0.0655(2) 0.0975(4) 0.0391(16) Uani 1 1 d .
C60 C 0.2789(9) 0.0721(3) 0.1746(4) 0.065(2) Uani 1 1 d .
H60 H 0.2542 0.0996 0.1989 0.078 Uiso 1 1 calc R
C61 C 0.3620(11) 0.0390(4) 0.2162(5) 0.094(3) Uani 1 1 d .
H61 H 0.3933 0.0439 0.2682 0.113 Uiso 1 1 calc R
C62 C 0.3989(10) -0.0021(4) 0.1792(6) 0.085(3) Uani 1 1 d .
H62 H 0.4559 -0.0247 0.2066 0.102 Uiso 1 1 calc R
C63 C 0.3518(10) -0.0090(3) 0.1036(5) 0.074(3) Uani 1 1 d .
H63 H 0.3752 -0.0366 0.0796 0.089 Uiso 1 1 calc R
C64 C 0.2692(8) 0.0246(2) 0.0617(4) 0.054(2) Uani 1 1 d .
H64 H 0.2389 0.0197 0.0095 0.065 Uiso 1 1 calc R
C65 C 0.1357(7) 0.0959(2) -0.0567(4) 0.0405(16) Uani 1 1 d .
C66 C 0.2614(8) 0.1102(3) -0.0886(4) 0.0548(19) Uani 1 1 d .
H66 H 0.3340 0.1268 -0.0591 0.066 Uiso 1 1 calc R
C67 C 0.2746(10) 0.0990(3) -0.1654(5) 0.066(2) Uani 1 1 d .
H67 H 0.3574 0.1079 -0.1874 0.079 Uiso 1 1 calc R
C68 C 0.1673(11) 0.0750(3) -0.2087(5) 0.069(2) Uani 1 1 d .
H68 H 0.1772 0.0683 -0.2602 0.083 Uiso 1 1 calc R
C69 C 0.0447(9) 0.0606(3) -0.1777(4) 0.057(2) Uani 1 1 d .
H69 H -0.0269 0.0438 -0.2077 0.069 Uiso 1 1 calc R
C70 C 0.0285(7) 0.0713(2) -0.1015(4) 0.0445(17) Uani 1 1 d .
H70 H -0.0547 0.0620 -0.0804 0.053 Uiso 1 1 calc R
C71 C -0.0663(7) 0.0990(2) 0.0605(4) 0.0436(17) Uani 1 1 d .
C72 C -0.1707(8) 0.1331(3) 0.0358(6) 0.071(3) Uani 1 1 d .
H72 H -0.1440 0.1603 0.0115 0.086 Uiso 1 1 calc R
C73 C -0.3101(9) 0.1259(3) 0.0478(6) 0.077(3) Uani 1 1 d .
H73 H -0.3791 0.1485 0.0315 0.093 Uiso 1 1 calc R
C74 C -0.3525(9) 0.0865(4) 0.0830(5) 0.075(3) Uani 1 1 d .
H74 H -0.4494 0.0823 0.0906 0.090 Uiso 1 1 calc R
C75 C -0.2506(9) 0.0526(3) 0.1076(5) 0.064(2) Uani 1 1 d .
H75 H -0.2786 0.0256 0.1318 0.077 Uiso 1 1 calc R
C76 C -0.1087(8) 0.0592(2) 0.0962(4) 0.0493(18) Uani 1 1 d .
H76 H -0.0402 0.0365 0.1128 0.059 Uiso 1 1 calc R

loop_
_atom_site_aniso_label
_atom_site_aniso_U_11
_atom_site_aniso_U_22
_atom_site_aniso_U_33
_atom_site_aniso_U_23
_atom_site_aniso_U_13
_atom_site_aniso_U_12
Re1 0.03031(14) 0.03131(15) 0.04146(16) 0.00288(11) 0.00613(11) 0.00131(10)
Re2 0.02695(14) 0.02931(14) 0.03575(15) -0.00139(10) 0.00068(10) 0.00235(10)
Re3 0.03265(14) 0.02734(14) 0.02911(14) -0.00108(10) -0.00016(10) 0.00289(10)
Ag1 0.0523(3) 0.0327(3) 0.0642(4) -0.0111(2) 0.0053(3) -0.0054(2)
P1 0.0305(9) 0.0338(10) 0.0307(9) -0.0003(7) 0.0013(7) 0.0038(7)
P2 0.0394(10) 0.0309(10) 0.0466(11) -0.0039(8) 0.0030(8) -0.0025(7)
C11 0.061(5) 0.051(5) 0.057(5) 0.003(4) 0.019(4) 0.002(4)
C12 0.034(4) 0.038(4) 0.076(6) 0.001(4) 0.009(4) 0.002(3)
C13 0.046(4) 0.049(5) 0.057(5) 0.005(4) 0.016(4) -0.001(3)
C21 0.037(4) 0.036(4) 0.068(5) 0.003(4) 0.008(3) 0.003(3)
C22 0.031(4) 0.051(5) 0.052(5) -0.008(3) -0.007(3) 0.010(3)
C23 0.044(4) 0.045(4) 0.036(4) -0.003(3) -0.001(3) -0.002(3)
C31 0.060(5) 0.040(4) 0.033(4) -0.005(3) -0.004(3) 0.007(3)
C32 0.047(4) 0.040(4) 0.038(4) 0.001(3) 0.002(3) -0.004(3)
C33 0.037(4) 0.029(4) 0.050(5) -0.003(3) -0.004(3) -0.004(3)
O11 0.152(7) 0.051(4) 0.107(6) 0.035(4) 0.051(5) 0.016(4)
O12 0.040(3) 0.077(4) 0.114(5) -0.024(3) 0.009(3) 0.000(3)
O13 0.083(4) 0.081(4) 0.063(4) -0.003(3) 0.032(3) 0.005(3)
O21 0.073(4) 0.054(4) 0.116(5) 0.023(3) -0.002(4) 0.024(3)
O22 0.053(4) 0.112(5) 0.057(4) -0.020(3) 0.018(3) 0.012(3)
O23 0.043(3) 0.070(4) 0.075(4) -0.018(3) -0.011(3) -0.010(3)
O31 0.080(4) 0.079(4) 0.060(4) -0.025(3) 0.000(3) 0.044(3)
O32 0.072(4) 0.059(4) 0.070(4) 0.004(3) 0.002(3) -0.023(3)
O33 0.090(4) 0.063(4) 0.028(3) -0.005(2) -0.012(3) -0.005(3)
C41 0.042(4) 0.036(4) 0.023(3) -0.001(3) -0.002(3) 0.005(3)
C42 0.034(4) 0.047(4) 0.049(4) -0.008(3) 0.004(3) 0.001(3)
C43 0.052(5) 0.050(5) 0.054(5) -0.006(4) -0.005(4) -0.006(4)
C44 0.088(6) 0.035(4) 0.041(4) -0.011(3) 0.000(4) 0.007(4)
C45 0.057(5) 0.060(5) 0.041(4) -0.009(4) 0.007(4) 0.025(4)
C46 0.047(4) 0.047(4) 0.026(3) -0.001(3) 0.000(3) 0.006(3)
C47 0.035(4) 0.044(4) 0.044(4) 0.010(3) -0.002(3) 0.006(3)
C48 0.063(5) 0.063(5) 0.047(5) 0.010(4) 0.008(4) 0.001(4)
C49 0.086(7) 0.107(9) 0.060(6) 0.028(6) 0.023(5) 0.003(6)
C50 0.084(7) 0.089(8) 0.076(7) 0.054(6) 0.006(5) -0.016(6)
C51 0.075(6) 0.050(5) 0.080(7) 0.029(5) -0.015(5) -0.006(4)
C52 0.071(5) 0.040(5) 0.048(5) 0.009(3) -0.001(4) 0.006(4)
C53 0.047(4) 0.042(4) 0.034(4) -0.005(3) 0.003(3) -0.002(3)
C54 0.045(5) 0.087(6) 0.049(5) 0.018(4) 0.000(4) 0.022(4)
C55 0.061(6) 0.116(8) 0.057(6) 0.034(5) 0.000(4) 0.027(5)
C56 0.032(4) 0.088(7) 0.091(7) 0.014(5) -0.006(4) 0.015(4)
C57 0.035(4) 0.064(5) 0.083(6) 0.009(4) 0.018(4) 0.005(4)
C58 0.035(4) 0.044(4) 0.060(5) 0.006(3) 0.000(3) 0.011(3)
C59 0.037(4) 0.036(4) 0.044(4) 0.002(3) 0.001(3) -0.008(3)
C60 0.084(6) 0.066(6) 0.045(5) -0.006(4) 0.003(4) 0.024(5)
C61 0.113(8) 0.135(10) 0.030(5) 0.003(5) -0.014(5) 0.041(7)
C62 0.095(7) 0.089(8) 0.068(7) 0.029(5) -0.008(5) 0.024(6)
C63 0.093(7) 0.044(5) 0.081(7) 0.000(4) -0.012(5) 0.011(4)
C64 0.070(5) 0.036(4) 0.052(5) -0.002(3) -0.015(4) 0.000(4)
C65 0.041(4) 0.031(4) 0.050(4) 0.007(3) 0.006(3) 0.006(3)
C66 0.055(5) 0.049(5) 0.062(5) -0.013(4) 0.013(4) -0.004(4)
C67 0.083(6) 0.059(6) 0.062(6) 0.001(4) 0.035(5) 0.004(5)
C68 0.110(8) 0.057(6) 0.045(5) 0.003(4) 0.022(5) 0.019(5)
C69 0.072(6) 0.046(5) 0.051(5) -0.006(4) -0.009(4) 0.001(4)
C70 0.046(4) 0.041(4) 0.045(4) -0.001(3) -0.003(3) 0.002(3)
C71 0.042(4) 0.042(4) 0.047(4) -0.006(3) 0.009(3) -0.005(3)
C72 0.031(4) 0.043(5) 0.144(9) 0.015(5) 0.029(5) -0.001(3)
C73 0.053(6) 0.059(6) 0.120(8) 0.004(5) 0.013(5) 0.010(4)
C74 0.041(5) 0.103(8) 0.087(7) -0.017(6) 0.026(5) -0.009(5)
C75 0.056(5) 0.072(6) 0.070(6) -0.008(4) 0.027(4) -0.021(4)
C76 0.055(5) 0.039(4) 0.055(5) 0.005(3) 0.008(4) -0.001(3)

loop_
_atom_type_symbol
_atom_type_description
_atom_type_scat_dispersion_real
_atom_type_scat_dispersion_imag
_atom_type_scat_source
C C 0.0033 0.0016 'International Tables Vol C Tables 4.2.6.8 and 6.1.1.4'
H H 0.0000 0.0000 'International Tables Vol C Tables 4.2.6.8 and 6.1.1.4'
Ag Ag -0.8971 1.1015 'International Tables Vol C Tables 4.2.6.8 and 6.1.1.4'
O O 0.0106 0.0060 'International Tables Vol C Tables 4.2.6.8 and 6.1.1.4'
P P 0.1023 0.0942 'International Tables Vol C Tables 4.2.6.8 and 6.1.1.4'
Re Re -1.0185 7.2310 'International Tables Vol C Tables 4.2.6.8 and 6.1.1.4'

loop_
_geom_angle_atom_site_label_1
_geom_angle_atom_site_label_2
_geom_angle_atom_site_label_3
_geom_angle
Re2 Re1 Re3 64.278(10)
Re2 Re1 Ag1 60.664(18)
Re2 Re1 C11 99.7(2)
Re2 Re1 C12 138.7(2)
Re2 Re1 C13 129.6(2)
Re3 Re1 Ag1 109.09(2)
Re3 Re1 C11 158.5(2)
Re3 Re1 C12 110.7(2)
Re3 Re1 C13 91.4(2)
Ag1 Re1 C11 71.1(2)
Ag1 Re1 C12 86.0(2)
Ag1 Re1 C13 159.2(2)
C11 Re1 C12 90.8(3)
C11 Re1 C13 88.5(3)
C12 Re1 C13 90.2(3)
Re1 Re2 Re3 63.031(16)
Re1 Re2 Ag1 62.589(18)
Re1 Re2 C21 99.1(2)
Re1 Re2 C22 139.11(19)
Re1 Re2 C23 131.5(2)
Re3 Re2 Ag1 109.57(3)
Re3 Re2 C21 156.7(2)
Re3 Re2 C22 112.7(2)
Re3 Re2 C23 93.5(2)
Ag1 Re2 C21 70.5(2)
Ag1 Re2 C22 84.1(2)
Ag1 Re2 C23 156.9(2)
C21 Re2 C22 90.6(3)
C21 Re2 C23 87.9(3)
C22 Re2 C23 88.2(3)
Re1 Re3 Re2 52.69(2)
Re1 Re3 P1 99.31(4)
Re1 Re3 C31 109.0(2)
Re1 Re3 C32 155.3(2)
Re1 Re3 C33 77.67(18)
Re2 Re3 P1 101.61(4)
Re2 Re3 C31 160.2(2)
Re2 Re3 C32 105.7(2)
Re2 Re3 C33 81.32(18)
P1 Re3 C31 87.88(19)
P1 Re3 C32 96.8(2)
P1 Re3 C33 173.41(19)
C31 Re3 C32 90.1(3)
C31 Re3 C33 87.6(3)
C32 Re3 C33 88.0(3)
Re1 Ag1 Re2 56.75(2)
Re1 Ag1 P2 135.84(5)
Re2 Ag1 P2 156.49(5)
Re3 P1 C41 115.77(19)
Re3 P1 C47 115.4(2)
Re3 P1 C53 114.2(2)
C41 P1 C47 105.3(3)
C41 P1 C53 102.4(3)
C47 P1 C53 102.1(3)
Ag1 P2 C59 116.6(2)
Ag1 P2 C65 114.7(2)
Ag1 P2 C71 108.7(2)
C59 P2 C65 103.9(3)
C59 P2 C71 106.0(3)
C65 P2 C71 106.1(3)
Re1 C11 O11 177.0(7)
Re1 C12 O12 178.9(7)
Re1 C13 O13 175.6(7)
Re2 C21 O21 175.8(7)
Re2 C22 O22 178.9(7)
Re2 C23 O23 178.5(6)
Re3 C31 O31 178.3(7)
Re3 C32 O32 177.2(6)
Re3 C33 O33 174.4(6)
P1 C41 C42 122.5(5)
P1 C41 C46 119.4(5)
C42 C41 C46 117.9(6)
C41 C42 C43 121.2(6)
C42 C43 C44 120.5(7)
C43 C44 C45 119.1(7)
C44 C45 C46 120.2(7)
C41 C46 C45 121.0(6)
P1 C47 C48 123.7(6)
P1 C47 C52 119.1(5)
C48 C47 C52 117.1(7)
C47 C48 C49 120.4(8)
C48 C49 C50 119.5(9)
C49 C50 C51 120.5(8)
C50 C51 C52 121.5(8)
C47 C52 C51 120.9(8)
P1 C53 C54 122.4(5)
P1 C53 C58 120.0(5)
C54 C53 C58 117.4(7)
C53 C54 C55 121.9(7)
C54 C55 C56 119.4(7)
C55 C56 C57 120.6(7)
C56 C57 C58 119.4(7)
C53 C58 C57 121.2(7)
P2 C59 C60 120.0(5)
P2 C59 C64 121.0(5)
C60 C59 C64 119.0(6)
C59 C60 C61 121.2(8)
C60 C61 C62 119.1(8)
C61 C62 C63 120.0(8)
C62 C63 C64 120.8(8)
C59 C64 C63 119.9(7)
P2 C65 C66 117.4(5)
P2 C65 C70 122.6(5)
C66 C65 C70 120.0(7)
C65 C66 C67 118.5(7)
C66 C67 C68 120.6(8)
C67 C68 C69 121.2(8)
C68 C69 C70 119.5(7)
C65 C70 C69 120.2(7)
P2 C71 C72 117.7(5)
P2 C71 C76 123.1(5)
C72 C71 C76 119.2(6)
C71 C72 C73 119.2(7)
C72 C73 C74 121.8(8)
C73 C74 C75 119.6(8)
C74 C75 C76 119.7(8)
C71 C76 C75 120.6(7)

loop_
_geom_bond_atom_site_label_1
_geom_bond_atom_site_label_2
_geom_bond_distance
Re1 Re2 2.8398(9)
Re1 Re3 3.1821(9)
Re1 Ag1 3.0145(9)
Re1 C11 1.933(8)
Re1 C12 1.927(8)
Re1 C13 1.922(8)
Re2 Re3 3.2166(8)
Re2 Ag1 2.9604(9)
Re2 C21 1.922(7)
Re2 C22 1.928(8)
Re2 C23 1.903(7)
Re3 P1 2.4958(17)
Re3 C31 1.910(7)
Re3 C32 1.917(7)
Re3 C33 1.945(7)
Ag1 P2 2.3935(19)
P1 C41 1.822(6)
P1 C47 1.810(7)
P1 C53 1.826(7)
P2 C59 1.824(7)
P2 C65 1.814(7)
P2 C71 1.840(7)
C11 O11 1.134(9)
C12 O12 1.148(8)
C13 O13 1.142(8)
C21 O21 1.146(8)
C22 O22 1.144(8)
C23 O23 1.151(7)
C31 O31 1.155(8)
C32 O32 1.164(8)
C33 O33 1.142(8)
C41 C42 1.382(8)
C41 C46 1.388(8)
C42 C43 1.376(9)
C43 C44 1.379(10)
C44 C45 1.381(10)
C45 C46 1.380(9)
C47 C48 1.399(10)
C47 C52 1.407(9)
C48 C49 1.419(11)
C49 C50 1.374(13)
C50 C51 1.340(12)
C51 C52 1.381(10)
C53 C54 1.367(9)
C53 C58 1.394(9)
C54 C55 1.375(10)
C55 C56 1.366(11)
C56 C57 1.369(11)
C57 C58 1.375(9)
C59 C60 1.377(9)
C59 C64 1.386(9)
C60 C61 1.372(11)
C61 C62 1.398(13)
C62 C63 1.353(12)
C63 C64 1.380(10)
C65 C66 1.406(9)
C65 C70 1.383(9)
C66 C67 1.393(10)
C67 C68 1.362(11)
C68 C69 1.375(11)
C69 C70 1.384(9)
C71 C72 1.406(10)
C71 C76 1.373(9)
C72 C73 1.347(10)
C73 C74 1.359(12)
C74 C75 1.385(12)
C75 C76 1.364(9)
